data_8100133
loop_
_publ_author_name
'Zhang, R.-F.'
'Sun, J.-F.'
'Ma, C.-L.'

_publ_section_title
;
 Crystal structure of cyclo-hexakis[\m-methoxo-\m-sulfido-benzyltin(IV)],
 [(C~7~H~7~)Sn(CH~3~O)S]~6~
;
_journal_coden_ASTM ZKNSFT
_journal_issue 3
_journal_name_full 'Zeitschrift f\"ur Kristallographie - New Crystal Structures'
_journal_page_first 301
_journal_page_last 302
_journal_paper_doi 10.1524/ncrs.2004.219.14.321
_journal_volume 219
_journal_year 2004
_chemical_formula_sum 'C48 H60 O6 S6 Sn6'
_chemical_formula_weight 1637.46
_space_group_IT_number 14
_symmetry_cell_setting monoclinic
_symmetry_space_group_name_Hall '-P 2yn'
_symmetry_space_group_name_H-M 'P 1 21/n 1'
_cell_angle_alpha 90.00
_cell_angle_beta 100.772(14)
_cell_angle_gamma 90.00
_cell_formula_units_Z 2
_cell_length_a 10.178(9)
_cell_length_b 27.01(2)
_cell_length_c 10.764(9)
_cell_measurement_temperature 298(2)
_cell_volume 2907(4)
_diffrn_ambient_temperature 298(2)
_exptl_crystal_density_diffrn 1.871
_cod_depositor_comments
;
 Updated bibliographic information.

 Antanas Vaitkus,
 2020-10-02
;
_cod_original_sg_symbol_H-M 'P 21/n'
_cod_database_code 8100133

loop_
_symmetry_equiv_pos_as_xyz
'x, y, z'
'-x+1/2, y+1/2, -z+1/2'
'-x, -y, -z'
'x-1/2, -y-1/2, z-1/2'

loop_
_atom_site_label
_atom_site_type_symbol
_atom_site_fract_x
_atom_site_fract_y
_atom_site_fract_z
_atom_site_U_iso_or_equiv
_atom_site_adp_type
_atom_site_occupancy
_atom_site_symmetry_multiplicity
_atom_site_Wyckoff_symbol
_atom_site_calc_flag
_atom_site_refinement_flags
_atom_site_disorder_assembly
_atom_site_disorder_group
Sn1 Sn -0.01979(4) 0.113266(15) 1.13966(4) 0.04788(13) Uani 1 4 e d . . .
Sn2 Sn 0.16414(4) 0.101329(14) 0.90876(4) 0.04743(13) Uani 1 4 e d . . .
Sn3 Sn 0.17927(4) -0.011520(16) 0.77175(4) 0.04980(13) Uani 1 4 e d . . .
O1 O 0.1790(4) 0.12535(13) 1.1037(3) 0.0473(10) Uani 1 4 e d . . .
O2 O -0.2168(4) 0.08492(14) 1.1518(4) 0.0556(11) Uani 1 4 e d . . .
O3 O 0.1151(4) 0.06401(14) 0.7281(3) 0.0540(11) Uani 1 4 e d . . .
S1 S -0.06873(16) 0.11049(6) 0.91322(15) 0.0575(4) Uani 1 4 e d . . .
S2 S 0.04832(16) 0.04025(6) 1.26207(15) 0.0599(5) Uani 1 4 e d . . .
S3 S 0.27912(17) 0.02542(6) 0.96940(15) 0.0575(5) Uani 1 4 e d . . .
C1 C 0.2996(6) 0.1221(2) 1.1948(6) 0.067(2) Uani 1 4 e d . . .
H1A H 0.3743 0.1291 1.1548 0.101 Uiso 1 4 e calc R . .
H1B H 0.3084 0.0893 1.2298 0.101 Uiso 1 4 e calc R . .
H1C H 0.2973 0.1457 1.2611 0.101 Uiso 1 4 e calc R . .
C2 C -0.3389(7) 0.1018(2) 1.0785(7) 0.080(2) Uani 1 4 e d . . .
H2A H -0.3300 0.1359 1.0563 0.120 Uiso 1 4 e calc R . .
H2B H -0.4090 0.0987 1.1266 0.120 Uiso 1 4 e calc R . .
H2C H -0.3606 0.0823 1.0029 0.120 Uiso 1 4 e calc R . .
C3 C 0.0114(7) 0.0784(2) 0.6268(5) 0.073(2) Uani 1 4 e d . . .
H3A H 0.0098 0.0563 0.5567 0.110 Uiso 1 4 e calc R . .
H3B H 0.0273 0.1116 0.6013 0.110 Uiso 1 4 e calc R . .
H3C H -0.0731 0.0770 0.6542 0.110 Uiso 1 4 e calc R . .
C4 C -0.0515(6) 0.1786(2) 1.2423(6) 0.0680(19) Uani 1 4 e d . . .
H4A H -0.1060 0.2012 1.1844 0.082 Uiso 1 4 e calc R . .
H4B H -0.1025 0.1695 1.3064 0.082 Uiso 1 4 e calc R . .
C5 C 0.0710(7) 0.2057(2) 1.3055(6) 0.0539(17) Uani 1 4 e d . . .
C6 C 0.1170(9) 0.2465(3) 1.2514(7) 0.097(3) Uani 1 4 e d . . .
H6 H 0.0715 0.2576 1.1734 0.116 Uiso 1 4 e calc R . .
C7 C 0.2293(10) 0.2713(3) 1.3107(9) 0.108(3) Uani 1 4 e d . . .
H7 H 0.2574 0.2994 1.2731 0.129 Uiso 1 4 e calc R . .
C8 C 0.2985(9) 0.2556(3) 1.4212(8) 0.093(3) Uani 1 4 e d . . .
H8 H 0.3768 0.2716 1.4585 0.112 Uiso 1 4 e calc R . .
C9 C 0.2543(9) 0.2167(3) 1.4778(7) 0.091(3) Uani 1 4 e d . . .
H9 H 0.2994 0.2068 1.5571 0.110 Uiso 1 4 e calc R . .
C10 C 0.1431(8) 0.1913(3) 1.4200(7) 0.079(2) Uani 1 4 e d . . .
H10 H 0.1159 0.1636 1.4597 0.095 Uiso 1 4 e calc R . .
C11 C 0.2802(7) 0.1585(2) 0.8449(7) 0.076(2) Uani 1 4 e d . . .
H11A H 0.3729 0.1539 0.8850 0.091 Uiso 1 4 e calc R . .
H11B H 0.2749 0.1546 0.7545 0.091 Uiso 1 4 e calc R . .
C12 C 0.2413(7) 0.2099(2) 0.8690(7) 0.0605(18) Uani 1 4 e d . . .
C13 C 0.3127(10) 0.2382(3) 0.9631(8) 0.104(3) Uani 1 4 e d . . .
H13 H 0.3869 0.2239 1.0140 0.124 Uiso 1 4 e calc R . .
C14 C 0.2826(13) 0.2867(4) 0.9882(10) 0.133(4) Uani 1 4 e d U . .
H14 H 0.3355 0.3056 1.0506 0.160 Uiso 1 4 e calc R . .
C15 C 0.1750(13) 0.3037(4) 0.9177(12) 0.130(4) Uani 1 4 e d U . .
H15 H 0.1459 0.3346 0.9394 0.156 Uiso 1 4 e calc R . .
C16 C 0.1008(10) 0.2816(4) 0.8170(11) 0.139(4) Uani 1 4 e d U . .
H16 H 0.0307 0.2978 0.7648 0.167 Uiso 1 4 e calc R . .
C17 C 0.1363(9) 0.2319(3) 0.7950(9) 0.111(3) Uani 1 4 e d . . .
H17 H 0.0861 0.2143 0.7283 0.133 Uiso 1 4 e calc R . .
C18 C 0.2913(7) -0.0179(2) 0.6218(6) 0.072(2) Uani 1 4 e d . . .
H18A H 0.3319 -0.0505 0.6249 0.086 Uiso 1 4 e calc R . .
H18B H 0.2310 -0.0147 0.5411 0.086 Uiso 1 4 e calc R . .
C19 C 0.3991(6) 0.0209(2) 0.6313(5) 0.0511(16) Uani 1 4 e d . . .
C20 C 0.3786(8) 0.0636(3) 0.5634(6) 0.084(2) Uani 1 4 e d . . .
H20 H 0.2969 0.0693 0.5103 0.101 Uiso 1 4 e calc R . .
C21 C 0.4779(9) 0.0982(3) 0.5732(9) 0.099(3) Uani 1 4 e d . . .
H21 H 0.4642 0.1267 0.5240 0.119 Uiso 1 4 e calc R . .
C22 C 0.5966(9) 0.0916(3) 0.6539(8) 0.092(3) Uani 1 4 e d . . .
H22 H 0.6626 0.1158 0.6630 0.111 Uiso 1 4 e calc R . .
C23 C 0.6164(8) 0.0491(4) 0.7201(7) 0.099(3) Uani 1 4 e d . . .
H23 H 0.6977 0.0435 0.7739 0.118 Uiso 1 4 e calc R . .
C24 C 0.5185(7) 0.0145(3) 0.7090(7) 0.075(2) Uani 1 4 e d . . .
H24 H 0.5340 -0.0144 0.7562 0.090 Uiso 1 4 e calc R . .

loop_
_atom_site_aniso_label
_atom_site_aniso_U_11
_atom_site_aniso_U_22
_atom_site_aniso_U_33
_atom_site_aniso_U_23
_atom_site_aniso_U_13
_atom_site_aniso_U_12
Sn1 0.0408(3) 0.0501(3) 0.0552(3) -0.0104(2) 0.0153(2) -0.0061(2)
Sn2 0.0454(3) 0.0478(3) 0.0517(3) -0.0022(2) 0.0158(2) -0.0046(2)
Sn3 0.0448(3) 0.0561(3) 0.0523(3) -0.0104(2) 0.0191(2) -0.0097(2)
O1 0.034(2) 0.054(2) 0.056(2) -0.011(2) 0.014(2) -0.0090(19)
O2 0.033(2) 0.061(3) 0.075(3) -0.010(2) 0.015(2) -0.002(2)
O3 0.056(3) 0.065(3) 0.041(2) -0.002(2) 0.008(2) -0.003(2)
S1 0.0433(10) 0.0737(12) 0.0548(10) -0.0046(9) 0.0075(8) 0.0034(9)
S2 0.0439(10) 0.0703(11) 0.0646(11) 0.0076(9) 0.0077(8) -0.0081(9)
S3 0.0580(11) 0.0567(10) 0.0550(10) -0.0075(8) 0.0036(8) 0.0076(9)
C1 0.048(4) 0.085(5) 0.066(5) -0.017(4) 0.001(4) -0.011(4)
C2 0.051(5) 0.078(5) 0.113(6) -0.006(4) 0.019(4) 0.003(4)
C3 0.090(6) 0.087(5) 0.042(4) 0.006(4) 0.011(4) 0.001(4)
C4 0.064(5) 0.064(4) 0.077(5) -0.029(4) 0.016(4) -0.001(4)
C5 0.066(5) 0.042(4) 0.058(4) -0.011(3) 0.022(4) -0.009(3)
C6 0.120(8) 0.086(6) 0.073(6) 0.016(5) -0.012(5) -0.037(5)
C7 0.135(9) 0.088(6) 0.094(7) 0.021(5) 0.006(6) -0.057(6)
C8 0.096(7) 0.103(7) 0.077(6) -0.019(5) 0.008(5) -0.040(6)
C9 0.095(7) 0.112(7) 0.062(5) 0.003(5) 0.003(5) -0.026(6)
C10 0.099(7) 0.068(5) 0.072(5) 0.012(4) 0.019(5) -0.020(5)
C11 0.075(5) 0.058(5) 0.102(6) 0.006(4) 0.038(4) -0.008(4)
C12 0.062(5) 0.057(5) 0.068(5) 0.004(4) 0.028(4) -0.015(4)
C13 0.140(9) 0.089(7) 0.081(6) 0.010(5) 0.019(6) -0.033(6)
C14 0.174(8) 0.129(7) 0.109(7) -0.028(6) 0.056(6) -0.053(7)
C15 0.142(8) 0.114(7) 0.160(8) -0.026(6) 0.095(6) 0.006(6)
C16 0.100(7) 0.144(7) 0.176(8) 0.029(7) 0.032(6) 0.026(6)
C17 0.092(7) 0.081(6) 0.153(9) 0.013(6) 0.006(6) -0.001(6)
C18 0.068(5) 0.084(5) 0.074(5) -0.031(4) 0.041(4) -0.023(4)
C19 0.046(4) 0.069(4) 0.040(4) -0.010(3) 0.015(3) -0.010(3)
C20 0.060(5) 0.124(7) 0.071(5) 0.039(5) 0.019(4) 0.007(5)
C21 0.087(7) 0.091(6) 0.129(8) 0.044(6) 0.045(6) -0.005(6)
C22 0.075(6) 0.100(7) 0.107(7) -0.009(6) 0.029(5) -0.042(5)
C23 0.056(5) 0.149(9) 0.087(6) 0.025(6) 0.005(4) -0.016(6)
C24 0.052(5) 0.087(6) 0.088(5) 0.023(4) 0.019(4) -0.009(4)

loop_
_geom_bond_atom_site_label_1
_geom_bond_atom_site_label_2
_geom_bond_distance
_geom_bond_site_symmetry_2
_geom_bond_publ_flag
Sn1 C4 2.138(6) . ?
Sn1 O1 2.155(4) . ?
Sn1 O2 2.173(4) . ?
Sn1 S1 2.396(3) . ?
Sn1 S2 2.401(2) . ?
Sn2 C11 2.135(6) . ?
Sn2 O3 2.164(4) . ?
Sn2 O1 2.175(4) . ?
Sn2 S3 2.390(2) . ?
Sn2 S1 2.392(3) . ?
Sn3 C18 2.150(6) . ?
Sn3 O2 2.153(4) 3_557 ?
Sn3 O3 2.166(4) . ?
Sn3 S3 2.397(2) . ?
Sn3 S2 2.405(2) 3_557 ?
O1 C1 1.423(6) . ?
O2 C2 1.418(7) . ?
O2 Sn3 2.153(4) 3_557 ?
O3 C3 1.423(6) . ?
S2 Sn3 2.405(2) 3_557 ?
C4 C5 1.495(8) . ?
C5 C10 1.368(8) . ?
C5 C6 1.369(8) . ?
C6 C7 1.375(9) . ?
C7 C8 1.333(9) . ?
C8 C9 1.334(9) . ?
C9 C10 1.369(9) . ?
C11 C12 1.479(8) . ?
C12 C17 1.347(9) . ?
C12 C13 1.365(9) . ?
C13 C14 1.383(12) . ?
C14 C15 1.295(13) . ?
C15 C16 1.340(12) . ?
C16 C17 1.421(12) . ?
C18 C19 1.507(8) . ?
C19 C24 1.351(8) . ?
C19 C20 1.361(8) . ?
C20 C21 1.365(9) . ?
C21 C22 1.362(10) . ?
C22 C23 1.345(10) . ?
C23 C24 1.354(9) . ?
